data_9011351
loop_
_publ_author_name
'Teller, R. G.'
'Brazdil, J. F.'
'Grasselli, R. K.'
'Jorgensen, J. D.'

_publ_section_title
;The structure of gamma-bismuth molybdate, Bi2MoO6, by powder neutron
 diffraction Locality: synthetic
;
_journal_name_full 'Acta Crystallographica, Section C'
_journal_page_first 2001
_journal_page_last 2005
_journal_paper_doi 10.1107/S0108270184010398
_journal_volume 40
_journal_year 1984
_chemical_compound_source Synthetic
_chemical_formula_sum 'Bi2 Mo O6'
_chemical_name_mineral Koechlinite
_space_group_IT_number 29
_symmetry_space_group_name_Hall 'P 2c -2ac'
_symmetry_space_group_name_H-M 'P c a 21'
_cell_angle_alpha 90
_cell_angle_beta 90
_cell_angle_gamma 90
_cell_length_a 5.4822
_cell_length_b 16.1986
_cell_length_c 5.5091
_cell_formula_units_Z 4
_cell_volume 489.230
_database_code_amcsd 0009999
_exptl_crystal_density_diffrn 8.280
_cod_database_code 9011351

loop_
_space_group_symop_operation_xyz
x,y,z
1/2+x,-y,z
1/2-x,y,1/2+z
-x,-y,1/2+z

loop_
_atom_site_label
_atom_site_fract_x
_atom_site_fract_y
_atom_site_fract_z
_atom_site_U_iso_or_equiv
Bi1 0.51800 0.42320 0.98140 0.00380
Bi2 0.48220 0.07830 0.98970 0.01267
Mo 0.00280 0.24880 0.00000 0.00633
O1 0.05560 0.14070 0.09590 0.00380
O2 0.25940 -0.00170 0.27760 0.00507
O3 0.23600 0.50060 0.26640 0.01646
O4 0.69170 0.23220 0.25240 0.01140
O5 0.21210 0.26340 0.35500 0.01393
O6 0.56540 0.35890 0.57000 0.01773

loop_
_cod_related_entry_id
_cod_related_entry_database
_cod_related_entry_code
1 AMCSD 0009999
